data_2015289
loop_
_publ_author_name
'R. Chitra'
'Vijay Thiruvenkatam'
'V. D. Alur'
'R. R. Choudhury'
'E. Ramadasen'
'M. V. Hosur'
'T. N. Guru Row'

_publ_section_title
;
 Bis(glycinium) oxalate: evidence of strong hydrogen bonding
;
_journal_coeditor_code BM1626
_journal_issue 5
_journal_name_full 'Acta Crystallographica Section C'
_journal_page_first o274
_journal_page_last o276
_journal_paper_doi 10.1107/S010827010600970X
_journal_volume 62
_journal_year 2006
_chemical_formula_moiety '2C2 H6 N O2 +, C2 O4 2-'
_chemical_formula_sum 'C6 H12 N2 O8'
_chemical_formula_weight 240.16
_chemical_melting_point 428
_chemical_name_common 'glycinium oxalate (2:1)'
_chemical_name_systematic
;
bis(glycinium) oxalate
;
_space_group_IT_number 14
_symmetry_cell_setting monoclinic
_symmetry_space_group_name_Hall '-P 2yn'
_symmetry_space_group_name_H-M 'P 1 21/n 1'
_atom_sites_solution_hydrogens geom
_atom_sites_solution_primary direct
_atom_sites_solution_secondary difmap
_cell_angle_alpha 90.00
_cell_angle_beta 97.513(5)
_cell_angle_gamma 90.00
_cell_formula_units_Z 2
_cell_length_a 4.9199(18)
_cell_length_b 9.959(4)
_cell_length_c 10.859(4)
_cell_measurement_reflns_used 962
_cell_measurement_temperature 300
_cell_measurement_theta_max 25.35
_cell_measurement_theta_min 2.79
_cell_volume 527.5(3)
_computing_cell_refinement SMART
_computing_data_collection 'SMART (Bruker, 2004)'
_computing_data_reduction 'SAINT (Bruker, 2004)'
_computing_molecular_graphics 'ORTEP-3 (Farrugia, 1997)'
_computing_publication_material SHELXL97
_computing_structure_refinement 'SHELXL97 (Sheldrick, 1997)'
_computing_structure_solution 'SHELXS97 (Sheldrick, 1990)'
_diffrn_ambient_temperature 300
_diffrn_measured_fraction_theta_full 0.999
_diffrn_measured_fraction_theta_max 0.999
_diffrn_measurement_device_type 'Bruker SMART CCD area-detector'
_diffrn_measurement_method '\f and \w '
_diffrn_radiation_monochromator graphite
_diffrn_radiation_source 'sealed tube'
_diffrn_radiation_type MoK\a
_diffrn_radiation_wavelength 0.71073
_diffrn_reflns_av_R_equivalents 0.0288
_diffrn_reflns_av_sigmaI/netI 0.0307
_diffrn_reflns_limit_h_max 5
_diffrn_reflns_limit_h_min -4
_diffrn_reflns_limit_k_max 11
_diffrn_reflns_limit_k_min -11
_diffrn_reflns_limit_l_max 9
_diffrn_reflns_limit_l_min -13
_diffrn_reflns_number 2712
_diffrn_reflns_theta_full 25.35
_diffrn_reflns_theta_max 25.35
_diffrn_reflns_theta_min 2.79
_diffrn_standards_decay_% 0
_diffrn_standards_number 0
_exptl_absorpt_coefficient_mu 0.142
_exptl_absorpt_correction_type none
_exptl_crystal_colour colourless
_exptl_crystal_density_diffrn 1.512
_exptl_crystal_density_method 'not measured'
_exptl_crystal_description 'irregular WHAT?'
_exptl_crystal_F_000 252
_exptl_crystal_size_max .03
_exptl_crystal_size_mid .02
_exptl_crystal_size_min .01
_refine_diff_density_max 0.21
_refine_diff_density_min -0.18
_refine_ls_extinction_coef 0.088(11)
_refine_ls_extinction_expression Fc^*^=kFc[1+0.001xFc^2^\l^3^/sin(2\q)]^-1/4^
_refine_ls_extinction_method SHELXL97
_refine_ls_goodness_of_fit_ref 1.061
_refine_ls_hydrogen_treatment mixed
_refine_ls_matrix_type full
_refine_ls_number_parameters 90
_refine_ls_number_reflns 962
_refine_ls_number_restraints 0
_refine_ls_restrained_S_all 1.061
_refine_ls_R_factor_all 0.0388
_refine_ls_R_factor_gt 0.0339
_refine_ls_shift/su_max 0.000
_refine_ls_shift/su_mean 0.000
_refine_ls_structure_factor_coef Fsqd
_refine_ls_weighting_details 'calc w=1/[\s^2^(Fo^2^)+(0.0423P)^2^+0.1698P] where P=(Fo^2^+2Fc^2^)/3'
_refine_ls_weighting_scheme calc
_refine_ls_wR_factor_gt 0.0868
_refine_ls_wR_factor_ref 0.0896
_reflns_number_gt 854
_reflns_number_total 962
_reflns_threshold_expression I>2\s(I)
_cod_data_source_file bm1626.cif
_cod_data_source_block I
_cod_original_sg_symbol_H-M 'P 21/n'
_cod_database_code 2015289
_cod_database_fobs_code 2015289

loop_
_symmetry_equiv_pos_as_xyz
'x, y, z'
'-x+1/2, y+1/2, -z+1/2'
'-x, -y, -z'
'x-1/2, -y-1/2, z-1/2'

loop_
_atom_site_type_symbol
_atom_site_label
_atom_site_fract_x
_atom_site_fract_y
_atom_site_fract_z
_atom_site_U_iso_or_equiv
_atom_site_adp_type
_atom_site_calc_flag
_atom_site_refinement_flags
_atom_site_occupancy
O O1 0.1464(2) 0.33970(10) -0.00077(10) 0.0304(3) Uani d . 1
O O2 0.2942(2) 0.52300(10) 0.10586(10) 0.0298(3) Uani d . 1
C C1 0.1256(3) 0.45859(14) 0.02920(13) 0.0228(4) Uani d . 1
O O3 0.6960(2) 0.38781(12) 0.18572(10) 0.0356(4) Uani d . 1
O O4 0.7106(2) 0.46925(12) 0.37769(11) 0.0426(4) Uani d . 1
C C2 0.8025(3) 0.40118(15) 0.29946(14) 0.0265(4) Uani d . 1
N N1 1.1425(3) 0.30420(14) 0.46340(13) 0.0287(4) Uani d . 1
H H1 1.003(4) 0.256(2) 0.4938(17) 0.048(6) Uiso d . 1
H H2 1.304(4) 0.254(2) 0.4762(17) 0.044(5) Uiso d . 1
H H3 1.175(4) 0.385(2) 0.5056(19) 0.053(6) Uiso d . 1
C C3 1.0625(3) 0.32122(18) 0.32942(15) 0.0366(5) Uani d . 1
H H4 1.1998 0.3662 0.2980 0.055 Uiso calc R 1
H H5 1.0415 0.2358 0.2946 0.055 Uiso calc R 1
H H6 0.514(6) 0.450(3) 0.152(3) 0.100(9) Uiso d . 1

loop_
_atom_site_aniso_label
_atom_site_aniso_U_11
_atom_site_aniso_U_22
_atom_site_aniso_U_33
_atom_site_aniso_U_12
_atom_site_aniso_U_13
_atom_site_aniso_U_23
O1 0.0234(6) 0.0245(6) 0.0416(7) 0.0026(4) -0.0016(5) -0.0044(5)
O2 0.0257(6) 0.0271(6) 0.0333(6) -0.0002(4) -0.0089(5) -0.0006(5)
C1 0.0199(7) 0.0242(8) 0.0244(8) -0.0008(6) 0.0027(6) 0.0035(6)
O3 0.0319(6) 0.0457(7) 0.0269(6) 0.0120(5) -0.0047(5) -0.0002(5)
O4 0.0412(7) 0.0430(7) 0.0398(7) 0.0141(5) -0.0094(6) -0.0131(6)
C2 0.0234(8) 0.0246(8) 0.0308(8) -0.0011(6) 0.0003(6) 0.0029(7)
N1 0.0259(7) 0.0257(7) 0.0325(8) 0.0030(6) -0.0039(6) 0.0026(6)
C3 0.0290(9) 0.0502(11) 0.0305(9) 0.0128(7) 0.0038(7) 0.0120(8)

loop_
_atom_type_symbol
_atom_type_description
_atom_type_scat_dispersion_real
_atom_type_scat_dispersion_imag
_atom_type_scat_source
C C 0.0030 0.0020 'International Tables Vol C Tables 4.2.6.8 and 6.1.1.4'
H H 0.0000 0.0000 'International Tables Vol C Tables 4.2.6.8 and 6.1.1.4'
N N 0.0060 0.0030 'International Tables Vol C Tables 4.2.6.8 and 6.1.1.4'
O O 0.0110 0.0060 'International Tables Vol C Tables 4.2.6.8 and 6.1.1.4'

loop_
_geom_angle_atom_site_label_1
_geom_angle_atom_site_label_2
_geom_angle_atom_site_label_3
_geom_angle_site_symmetry_3
_geom_angle
C1 O2 H6 . 113.3(12)
O1 C1 O2 . 125.97(13)
O1 C1 C1 3_565 119.40(15)
O2 C1 C1 3_565 114.63(15)
C2 O3 H6 . 118.2(14)
O4 C2 O3 . 125.90(14)
O4 C2 C3 . 121.70(14)
O3 C2 C3 . 112.40(13)
C3 N1 H1 . 107.3(12)
C3 N1 H2 . 108.9(11)
H1 N1 H2 . 109.1(17)
C3 N1 H3 . 113.4(13)
H1 N1 H3 . 110.8(17)
H2 N1 H3 . 107.2(17)
N1 C3 C2 . 112.68(14)
N1 C3 H4 . 108.1
C2 C3 H4 . 108.0
N1 C3 H5 . 107.4
C2 C3 H5 . 110.5
H4 C3 H5 . 110.2

loop_
_geom_bond_atom_site_label_1
_geom_bond_atom_site_label_2
_geom_bond_site_symmetry_2
_geom_bond_distance
O1 C1 . 1.2357(18)
O2 C1 . 1.2697(17)
O2 H6 . 1.34(3)
C1 C1 3_565 1.551(3)
O3 C2 . 1.2840(19)
O3 H6 . 1.11(3)
O4 C2 . 1.2189(19)
C2 C3 . 1.506(2)
N1 C3 . 1.467(2)
N1 H1 . 0.93(2)
N1 H2 . 0.93(2)
N1 H3 . 0.93(2)
C3 H4 . 0.91
C3 H5 . 0.93

loop_
_geom_hbond_atom_site_label_D
_geom_hbond_atom_site_label_H
_geom_hbond_atom_site_label_A
_geom_hbond_site_symmetry_A
_geom_hbond_distance_DH
_geom_hbond_distance_HA
_geom_hbond_distance_DA
_geom_hbond_angle_DHA
_geom_hbond_publ_flag
N1 H1 O1 4_666 0.93(2) 2.01(2) 2.9002(19) 160.5(17) y
N1 H1 O3 4_666 0.93(2) 2.61(2) 3.0641(19) 110.9(15) y
N1 H2 O1 4_766 0.93(2) 1.92(2) 2.8458(19) 176.7(17) y
N1 H3 O4 3_766 0.93(2) 1.96(2) 2.875(2) 167.7(19) y
O3 H6 O2 . 1.11(3) 1.34(3) 2.4544(15) 178(3) y
O3 H6 O1 . 1.11(3) 2.54(3) 3.1954(17) 116.7(18) y
C3 H5 O2 2_645 0.93 2.47 3.112(2) 126 ?
C3 H4 O2 1_655 0.91 2.69 3.458(2) 142 ?
